data_1531776
loop_
_publ_author_name
'Moeller, A.'

_publ_section_title
;
 Das gemischtvalente ternaere Oxoferrat(II,III) K3 (Fe2 O4) - eine
 aufgefuellte Variante des K2 (Fe2 O4) - Typs
;
_journal_name_full 'Zeitschrift fuer Anorganische und Allgemeine Chemie'
_journal_page_first 2537
_journal_page_last 2541
_journal_volume 627
_journal_year 2001
_chemical_formula_sum 'Fe2 K3 O4'
_chemical_name_systematic 'K3 (Fe2 O4)'
_space_group_IT_number 70
_symmetry_space_group_name_Hall '-F 2uv 2vw'
_symmetry_space_group_name_H-M 'F d d d :2'
_cell_angle_alpha 90
_cell_angle_beta 90
_cell_angle_gamma 90
_cell_formula_units_Z 8
_cell_length_a 5.9611
_cell_length_b 11.403
_cell_length_c 17.179
_cell_volume 1167.733
_citation_journal_id_ASTM ZAACAB
_cod_data_source_file Moeller_ZAACAB_2001_49.cif
_cod_data_source_block Fe2K3O4
_cod_database_code 1531776

loop_
_symmetry_equiv_pos_as_xyz
x,y,z
-x+1/4,-y+1/4,z
x,-y+1/4,-z+1/4
-x+1/4,y,-z+1/4
-x,-y,-z
x-1/4,y-1/4,-z
-x,y-1/4,z-1/4
x-1/4,-y,z-1/4
x,y+1/2,z+1/2
-x+1/4,-y+3/4,z+1/2
x,-y+3/4,-z+3/4
-x+1/4,y+1/2,-z+3/4
-x,-y+1/2,-z+1/2
x-1/4,y+1/4,-z+1/2
-x,y+1/4,z+1/4
x-1/4,-y+1/2,z+1/4
x+1/2,y,z+1/2
-x+3/4,-y+1/4,z+1/2
x+1/2,-y+1/4,-z+3/4
-x+3/4,y,-z+3/4
-x+1/2,-y,-z+1/2
x+1/4,y-1/4,-z+1/2
-x+1/2,y-1/4,z+1/4
x+1/4,-y,z+1/4
x+1/2,y+1/2,z
-x+3/4,-y+3/4,z
x+1/2,-y+3/4,-z+1/4
-x+3/4,y+1/2,-z+1/4
-x+1/2,-y+1/2,-z
x+1/4,y+1/4,-z
-x+1/2,y+1/4,z-1/4
x+1/4,-y+1/2,z-1/4

loop_
_atom_site_label
_atom_site_type_symbol
_atom_site_fract_x
_atom_site_fract_y
_atom_site_fract_z
_atom_site_occupancy
_atom_site_U_iso_or_equiv
O2 O-2 0.5 0.25 0.25 1 0.0
O1 O-2 0.125 0.9436 0.125 1 0.0
K1 K+1 0.125 0.625 0.125 1 0.0
Fe1 Fe+2 0.375 0.875 0.06662 1 0.0
K2 K+1 0.625 0.625 0.234 1 0.0
